data_1000091
loop_
_publ_author_name
'Laval, J P'
'Abaouz, A'
'Frit, B'
'Le Bail, A'

_publ_section_title
;
Short-range order in the anion-excess fluorite-related
Ca~0.68~Ln~0.32~F~2.32~ solid solutions: EXAFS study of the Ln^3+^
environment
;
_journal_coden_ASTM JSSCBI
_journal_name_full 'Journal of Solid State Chemistry'
_journal_page_first 133
_journal_page_last 143
_journal_paper_doi 10.1016/S0022-4596(05)80068-4
_journal_volume 85
_journal_year 1990
_chemical_formula_structural 'Ca2.028 Lu0.972 F7'
_chemical_formula_sum 'Ca2.028 F7 Lu0.972'
_chemical_name_systematic 'Calcium lutetium fluoride (2.03/.97/7)'
_space_group_IT_number 87
_symmetry_cell_setting tetragonal
_symmetry_Int_Tables_number 87
_symmetry_space_group_name_Hall '-I 4'
_symmetry_space_group_name_H-M 'I 4/m'
_cell_angle_alpha 90
_cell_angle_beta 90
_cell_angle_gamma 90
_cell_formula_units_Z 10
_cell_length_a 8.6633(3)
_cell_length_b 8.6633(3)
_cell_length_c 16.5252(8)
_cell_volume 1240.3
_refine_ls_R_factor_all 0.05
_cod_original_formula_sum 'Ca2.028 F7 Lu.972'
_cod_database_code 1000091

loop_
_symmetry_equiv_pos_as_xyz
x,y,z
-x,-y,z
-y,x,z
y,-x,z
-x,-y,-z
x,y,-z
y,-x,-z
-y,x,-z
1/2+x,1/2+y,1/2+z
1/2-x,1/2-y,1/2+z
1/2-y,1/2+x,1/2+z
1/2+y,1/2-x,1/2+z
1/2-x,1/2-y,1/2-z
1/2+x,1/2+y,1/2-z
1/2+y,1/2-x,1/2-z
1/2-y,1/2+x,1/2-z

loop_
_atom_site_label
_atom_site_type_symbol
_atom_site_symmetry_multiplicity
_atom_site_Wyckoff_symbol
_atom_site_fract_x
_atom_site_fract_y
_atom_site_fract_z
_atom_site_occupancy
_atom_site_attached_hydrogens
_atom_site_calc_flag
Ca1 Ca2+ 16 i 0.3849(6) 0.1944(7) 0.1633(3) 0.994(4) 0 d
Lu1 Lu3+ 16 i 0.3849(6) 0.1944(7) 0.1633(3) 0.006(4) 0 d
Ca2 Ca2+ 2 b 0. 0. 0.5 0.87(1) 0 d
Lu2 Lu3+ 2 b 0. 0. 0.5 0.13(1) 0 d
Lu3 Lu3+ 8 h 0.1076(3) 0.3106(3) 0. 0.78(1) 0 d
Ca3 Ca2+ 8 h 0.1076(3) 0.3106(3) 0. 0.22(1) 0 d
Lu4 Lu3+ 4 e 0. 0. 0.1804(2) 0.78(1) 0 d
Ca4 Ca2+ 4 e 0. 0. 0.1804(2) 0.22(1) 0 d
F1 F1- 16 i 0.292(2) 0.421(1) 0.0760(6) 1. 0 d
F2 F1- 16 i 0.082(2) 0.228(1) 0.1278(7) 1. 0 d
F3 F1- 8 h 0.304(2) 0.155(2) 0. 1. 0 d
F4 F1- 8 g 0. 0.5 0.0811(9) 1. 0 d
F5 F1- 2 a 0. 0. 0. 1. 0 d
F6 F1- 16 i 0.296(2) 0.400(1) 0.2383(6) 1. 0 d
F7 F1- 4 d 0. 0.5 0.25 1. 0 d

loop_
_atom_type_symbol
_atom_type_oxidation_number
Ca2+ 2.000
Lu3+ 3.000
F1- -1.000
